data_2230334
loop_
_publ_author_name
'Hu, Shui'
'Wen, ShiPeng'
'Hu, Huai-Ming'
'Liu, Li'

_publ_section_title
;
 Diaqua(2,2'-bipyridine-6,6'-dicarboxylato)nickel(II)
;
_journal_coeditor_code HB5864
_journal_issue 6
_journal_name_full 'Acta Crystallographica Section E'
_journal_page_first m718
_journal_paper_doi 10.1107/S1600536811016400
_journal_volume 67
_journal_year 2011
_chemical_formula_iupac '[Ni (C12 H6 N2 O4) (H2 O)2]'
_chemical_formula_moiety 'C12 H10 N2 Ni O6'
_chemical_formula_sum 'C12 H10 N2 Ni O6'
_chemical_formula_weight 336.93
_chemical_name_systematic
;
Diaqua(2,2'-bipyridine-6,6'-dicarboxylato)nickel(II)
;
_space_group_IT_number 56
_symmetry_cell_setting orthorhombic
_symmetry_space_group_name_Hall '-P 2ab 2ac'
_symmetry_space_group_name_H-M 'P c c n'
_atom_sites_solution_hydrogens geom
_atom_sites_solution_primary direct
_atom_sites_solution_secondary difmap
_audit_creation_method SHELXL-97
_cell_angle_alpha 90.00
_cell_angle_beta 90.00
_cell_angle_gamma 90.00
_cell_formula_units_Z 4
_cell_length_a 7.1056(9)
_cell_length_b 11.3608(15)
_cell_length_c 15.3334(19)
_cell_measurement_reflns_used 1650
_cell_measurement_temperature 296(2)
_cell_measurement_theta_max 25.18
_cell_measurement_theta_min 3.21
_cell_volume 1237.8(3)
_computing_cell_refinement 'SAINT (Bruker, 2005)'
_computing_data_collection 'APEX2 (Bruker, 2005)'
_computing_data_reduction 'SAINT (Bruker, 2005)'
_computing_molecular_graphics 'SHELXTL (Sheldrick, 2008)'
_computing_publication_material 'SHELXTL (Sheldrick, 2008)'
_computing_structure_refinement 'SHELXL97 (Sheldrick, 2008)'
_computing_structure_solution 'SHELXS97 (Sheldrick, 2008)'
_diffrn_ambient_temperature 296(2)
_diffrn_measured_fraction_theta_full 0.998
_diffrn_measured_fraction_theta_max 0.998
_diffrn_measurement_device_type 'Bruker APEXII CCD'
_diffrn_measurement_method '\f and \w'
_diffrn_radiation_monochromator graphite
_diffrn_radiation_source 'fine-focus sealed tube'
_diffrn_radiation_type MoK\a
_diffrn_radiation_wavelength 0.71073
_diffrn_reflns_av_R_equivalents 0.0357
_diffrn_reflns_av_sigmaI/netI 0.0257
_diffrn_reflns_limit_h_max 8
_diffrn_reflns_limit_h_min -8
_diffrn_reflns_limit_k_max 14
_diffrn_reflns_limit_k_min -13
_diffrn_reflns_limit_l_max 19
_diffrn_reflns_limit_l_min -10
_diffrn_reflns_number 6269
_diffrn_reflns_theta_full 26.42
_diffrn_reflns_theta_max 26.42
_diffrn_reflns_theta_min 2.66
_diffrn_standards_decay_% 0
_diffrn_standards_interval_count 0
_diffrn_standards_interval_time 0
_diffrn_standards_number 0
_exptl_absorpt_coefficient_mu 1.599
_exptl_absorpt_correction_T_max 0.857
_exptl_absorpt_correction_T_min 0.766
_exptl_absorpt_correction_type multi-scan
_exptl_absorpt_process_details '(SADABS; Bruker, 2005)'
_exptl_crystal_colour green
_exptl_crystal_density_diffrn 1.808
_exptl_crystal_density_method 'not measured'
_exptl_crystal_description block
_exptl_crystal_F_000 688
_exptl_crystal_size_max 0.24
_exptl_crystal_size_mid 0.16
_exptl_crystal_size_min 0.10
_refine_diff_density_max 0.477
_refine_diff_density_min -0.228
_refine_ls_extinction_method none
_refine_ls_goodness_of_fit_ref 1.056
_refine_ls_hydrogen_treatment mixed
_refine_ls_matrix_type full
_refine_ls_number_parameters 102
_refine_ls_number_reflns 1274
_refine_ls_number_restraints 2
_refine_ls_restrained_S_all 1.058
_refine_ls_R_factor_all 0.0386
_refine_ls_R_factor_gt 0.0322
_refine_ls_shift/su_max 0.000
_refine_ls_shift/su_mean 0.000
_refine_ls_structure_factor_coef Fsqd
_refine_ls_weighting_details 'calc w=1/[\s^2^(Fo^2^)+(0.0405P)^2^+0.5888P] where P=(Fo^2^+2Fc^2^)/3'
_refine_ls_weighting_scheme calc
_refine_ls_wR_factor_gt 0.0784
_refine_ls_wR_factor_ref 0.0816
_reflns_number_gt 1098
_reflns_number_total 1274
_reflns_threshold_expression I>2\s(I)
_cod_data_source_file hb5864.cif
_cod_data_source_block I
_cod_database_code 2230334
_cod_database_fobs_code 2230334

loop_
_symmetry_equiv_pos_as_xyz
'x, y, z'
'-x+1/2, -y+1/2, z'
'-x, y+1/2, -z+1/2'
'x+1/2, -y, -z+1/2'
'-x, -y, -z'
'x-1/2, y-1/2, -z'
'x, -y-1/2, z-1/2'
'-x-1/2, y, z-1/2'

loop_
_atom_site_type_symbol
_atom_site_label
_atom_site_fract_x
_atom_site_fract_y
_atom_site_fract_z
_atom_site_U_iso_or_equiv
_atom_site_adp_type
_atom_site_calc_flag
_atom_site_refinement_flags
_atom_site_occupancy
_atom_site_symmetry_multiplicity
_atom_site_disorder_assembly
_atom_site_disorder_group
Ni Ni1 0.2500 0.7500 0.16327(3) 0.02540(16) Uani d S 1 2 . .
N N1 0.0931(3) 0.80137(16) 0.06211(12) 0.0285(4) Uani d . 1 1 . .
O O1 0.0167(2) 0.83346(15) 0.22531(11) 0.0360(4) Uani d . 1 1 . .
O O2 -0.2446(2) 0.93408(18) 0.19595(16) 0.0517(6) Uani d . 1 1 . .
C C1 -0.1035(3) 0.8756(2) 0.17424(18) 0.0348(6) Uani d . 1 1 . .
C C2 -0.0683(4) 0.8569(2) 0.07707(17) 0.0332(6) Uani d . 1 1 . .
C C3 -0.1808(4) 0.8936(2) 0.0083(2) 0.0464(7) Uani d . 1 1 . .
H H3 -0.2934 0.9332 0.0182 0.056 Uiso calc R 1 1 . .
C C4 -0.1204(5) 0.8695(3) -0.0750(2) 0.0563(9) Uani d . 1 1 . .
H H4 -0.1951 0.8915 -0.1221 0.068 Uiso calc R 1 1 . .
C C5 0.0486(5) 0.8132(2) -0.09017(18) 0.0506(8) Uani d . 1 1 . .
H H5 0.0894 0.7982 -0.1467 0.061 Uiso calc R 1 1 . .
C C6 0.1564(4) 0.7796(2) -0.01856(16) 0.0348(6) Uani d . 1 1 . .
O O3 0.1216(2) 0.58888(16) 0.17647(13) 0.0380(5) Uani d D 1 1 . .
H H3A 0.009(3) 0.584(3) 0.1803(18) 0.046 Uiso d D 1 1 . .
H H3B 0.169(4) 0.545(2) 0.2135(15) 0.046 Uiso d D 1 1 . .

loop_
_atom_site_aniso_label
_atom_site_aniso_U_11
_atom_site_aniso_U_22
_atom_site_aniso_U_33
_atom_site_aniso_U_12
_atom_site_aniso_U_13
_atom_site_aniso_U_23
Ni1 0.0254(3) 0.0293(3) 0.0215(2) 0.00250(16) 0.000 0.000
N1 0.0341(11) 0.0256(10) 0.0260(11) -0.0004(9) -0.0053(9) -0.0005(8)
O1 0.0336(9) 0.0402(10) 0.0343(10) 0.0040(8) 0.0046(8) -0.0040(8)
O2 0.0263(10) 0.0466(12) 0.0821(15) 0.0055(8) -0.0004(9) -0.0232(11)
C1 0.0248(12) 0.0269(12) 0.0526(17) -0.0047(10) 0.0005(12) -0.0078(11)
C2 0.0316(13) 0.0217(12) 0.0464(16) -0.0021(10) -0.0109(11) -0.0021(10)
C3 0.0437(15) 0.0291(14) 0.067(2) -0.0016(11) -0.0276(15) 0.0050(13)
C4 0.073(2) 0.0378(16) 0.059(2) -0.0073(15) -0.0407(18) 0.0134(14)
C5 0.085(2) 0.0380(16) 0.0289(15) -0.0094(16) -0.0177(15) 0.0061(11)
C6 0.0530(17) 0.0261(12) 0.0252(12) -0.0045(11) -0.0073(12) 0.0018(9)
O3 0.0259(9) 0.0364(10) 0.0519(12) 0.0001(8) 0.0044(9) 0.0117(8)

loop_
_atom_type_symbol
_atom_type_description
_atom_type_scat_dispersion_real
_atom_type_scat_dispersion_imag
_atom_type_scat_source
C C 0.0033 0.0016 'International Tables Vol C Tables 4.2.6.8 and 6.1.1.4'
H H 0.0000 0.0000 'International Tables Vol C Tables 4.2.6.8 and 6.1.1.4'
N N 0.0061 0.0033 'International Tables Vol C Tables 4.2.6.8 and 6.1.1.4'
O O 0.0106 0.0060 'International Tables Vol C Tables 4.2.6.8 and 6.1.1.4'
Ni Ni 0.3393 1.1124 'International Tables Vol C Tables 4.2.6.8 and 6.1.1.4'

loop_
_geom_angle_atom_site_label_1
_geom_angle_atom_site_label_2
_geom_angle_atom_site_label_3
_geom_angle_site_symmetry_1
_geom_angle_site_symmetry_3
_geom_angle
_geom_angle_publ_flag
N1 Ni1 N1 2_565 . 78.11(11) n
N1 Ni1 O3 2_565 2_565 95.10(8) ?
N1 Ni1 O3 . 2_565 93.67(8) n
N1 Ni1 O3 2_565 . 93.67(8) ?
N1 Ni1 O3 . . 95.10(8) n
O3 Ni1 O3 2_565 . 168.70(11) n
N1 Ni1 O1 2_565 2_565 77.45(7) ?
N1 Ni1 O1 . 2_565 155.48(8) n
O3 Ni1 O1 2_565 2_565 90.40(7) ?
O3 Ni1 O1 . 2_565 84.56(7) n
N1 Ni1 O1 2_565 . 155.48(8) ?
N1 Ni1 O1 . . 77.45(7) n
O3 Ni1 O1 2_565 . 84.56(7) ?
O3 Ni1 O1 . . 90.40(7) n
O1 Ni1 O1 2_565 . 127.04(9) n
C2 N1 C6 . . 122.5(2) ?
C2 N1 Ni1 . . 119.11(17) ?
C6 N1 Ni1 . . 118.41(17) ?
C1 O1 Ni1 . . 114.88(15) ?
O2 C1 O1 . . 125.7(3) ?
O2 C1 C2 . . 117.8(2) ?
O1 C1 C2 . . 116.4(2) ?
N1 C2 C3 . . 120.6(3) ?
N1 C2 C1 . . 112.1(2) ?
C3 C2 C1 . . 127.3(3) ?
C4 C3 C2 . . 117.8(3) ?
C4 C3 H3 . . 121.1 ?
C2 C3 H3 . . 121.1 ?
C3 C4 C5 . . 121.4(3) ?
C3 C4 H4 . . 119.3 ?
C5 C4 H4 . . 119.3 ?
C4 C5 C6 . . 118.2(3) ?
C4 C5 H5 . . 120.9 ?
C6 C5 H5 . . 120.9 ?
N1 C6 C5 . . 119.5(3) ?
N1 C6 C6 . 2_565 112.53(14) ?
C5 C6 C6 . 2_565 127.93(19) ?
Ni1 O3 H3A . . 121(2) ?
Ni1 O3 H3B . . 115(2) ?
H3A O3 H3B . . 108(3) ?

loop_
_geom_bond_atom_site_label_1
_geom_bond_atom_site_label_2
_geom_bond_site_symmetry_2
_geom_bond_distance
_geom_bond_publ_flag
Ni1 N1 2_565 1.9975(19) ?
Ni1 N1 . 1.9975(19) yes
Ni1 O3 2_565 2.0553(18) ?
Ni1 O3 . 2.0553(18) yes
Ni1 O1 2_565 2.1335(16) ?
Ni1 O1 . 2.1335(16) yes
N1 C2 . 1.329(3) n
N1 C6 . 1.339(3) n
O1 C1 . 1.254(3) n
O2 C1 . 1.247(3) n
C1 C2 . 1.526(4) n
C2 C3 . 1.387(4) n
C3 C4 . 1.375(5) n
C3 H3 . 0.9300 ?
C4 C5 . 1.381(5) n
C4 H4 . 0.9300 ?
C5 C6 . 1.392(4) n
C5 H5 . 0.9300 ?
C6 C6 2_565 1.491(5) n
O3 H3A . 0.806(18) ?
O3 H3B . 0.827(17) ?

loop_
_geom_hbond_atom_site_label_D
_geom_hbond_atom_site_label_H
_geom_hbond_atom_site_label_A
_geom_hbond_site_symmetry_A
_geom_hbond_distance_DH
_geom_hbond_distance_HA
_geom_hbond_distance_DA
_geom_hbond_angle_DHA
O3 H3A O2 2_465 0.806(18) 1.904(18) 2.708(2) 176(3)
O3 H3B O2 3_545 0.827(17) 1.950(17) 2.772(3) 172(3)

loop_
_geom_torsion_atom_site_label_1
_geom_torsion_atom_site_label_2
_geom_torsion_atom_site_label_3
_geom_torsion_atom_site_label_4
_geom_torsion_site_symmetry_1
_geom_torsion_site_symmetry_2
_geom_torsion_site_symmetry_3
_geom_torsion_site_symmetry_4
_geom_torsion
_geom_torsion_publ_flag
N1 Ni1 N1 C2 2_565 . . . -178.6(2) ?
O3 Ni1 N1 C2 2_565 . . . -84.19(18) ?
O3 Ni1 N1 C2 . . . . 88.68(18) ?
O1 Ni1 N1 C2 2_565 . . . 176.75(16) ?
O1 Ni1 N1 C2 . . . . -0.59(17) ?
N1 Ni1 N1 C6 2_565 . . . 0.53(13) ?
O3 Ni1 N1 C6 2_565 . . . 94.98(18) ?
O3 Ni1 N1 C6 . . . . -92.15(18) ?
O1 Ni1 N1 C6 2_565 . . . -4.1(3) ?
O1 Ni1 N1 C6 . . . . 178.57(19) ?
N1 Ni1 O1 C1 2_565 . . . 3.7(3) ?
N1 Ni1 O1 C1 . . . . -0.96(16) ?
O3 Ni1 O1 C1 2_565 . . . 94.04(17) ?
O3 Ni1 O1 C1 . . . . -96.09(17) ?
O1 Ni1 O1 C1 2_565 . . . -179.58(17) ?
Ni1 O1 C1 O2 . . . . -175.4(2) ?
Ni1 O1 C1 C2 . . . . 2.1(3) ?
C6 N1 C2 C3 . . . . 1.0(4) ?
Ni1 N1 C2 C3 . . . . -179.86(17) ?
C6 N1 C2 C1 . . . . -177.4(2) ?
Ni1 N1 C2 C1 . . . . 1.8(3) ?
O2 C1 C2 N1 . . . . 175.2(2) ?
O1 C1 C2 N1 . . . . -2.6(3) ?
O2 C1 C2 C3 . . . . -3.1(4) ?
O1 C1 C2 C3 . . . . 179.2(2) ?
N1 C2 C3 C4 . . . . 0.6(4) ?
C1 C2 C3 C4 . . . . 178.7(2) ?
C2 C3 C4 C5 . . . . -1.5(4) ?
C3 C4 C5 C6 . . . . 1.0(4) ?
C2 N1 C6 C5 . . . . -1.6(4) ?
Ni1 N1 C6 C5 . . . . 179.24(19) ?
C2 N1 C6 C6 . . . 2_565 177.8(2) ?
Ni1 N1 C6 C6 . . . 2_565 -1.4(3) ?
C4 C5 C6 N1 . . . . 0.6(4) ?
C4 C5 C6 C6 . . . 2_565 -178.7(3) ?
